data_7239372
loop_
_publ_author_name
'Kovach, James'
'Brennessel, William W.'
'Jones, William D.'

_publ_section_title
;
 Bisindolines from the reaction of 3,5-dimethoxyaniline with vicinal
 diones
;
_journal_issue 3
_journal_name_full 'RSC Adv.'
_journal_page_first 1401
_journal_paper_doi 10.1039/C3RA45350B
_journal_volume 4
_journal_year 2014
_chemical_formula_moiety 'C22 H19 N O3'
_chemical_formula_sum 'C22 H19 N O3'
_chemical_formula_weight 345.38
_chemical_name_common jonjk59
_space_group_IT_number 2
_space_group_name_Hall '-P 1'
_space_group_name_H-M_alt 'P -1'
_symmetry_cell_setting triclinic
_symmetry_space_group_name_H-M 'P -1'
_atom_sites_solution_hydrogens geom
_atom_sites_solution_primary direct
_atom_sites_solution_secondary difmap
_audit_creation_method SHELXL-97
_cell_angle_alpha 78.473(4)
_cell_angle_beta 82.317(4)
_cell_angle_gamma 83.248(4)
_cell_formula_units_Z 4
_cell_length_a 9.9208(19)
_cell_length_b 13.015(3)
_cell_length_c 13.699(3)
_cell_measurement_reflns_used 4077
_cell_measurement_temperature 100.0(1)
_cell_measurement_theta_max 35.00
_cell_measurement_theta_min 2.41
_cell_volume 1710.0(6)
_computing_cell_refinement 'SAINT (Bruker, 2009)'
_computing_data_collection 'APEX2 (Bruker, 2011)'
_computing_data_reduction 'SAINT (Bruker, 2009)'
_computing_molecular_graphics 'SHELXTL (Sheldrick, 2008)'
_computing_publication_material 'SHELXTL (Sheldrick, 2008)'
_computing_structure_refinement 'SHELXL-97 (Sheldrick, 2008)'
_computing_structure_solution 'SIR97 (Altomare et al., 1999)'
_diffrn_ambient_temperature 100.0(1)
_diffrn_measured_fraction_theta_full 0.987
_diffrn_measured_fraction_theta_max 0.987
_diffrn_measurement_device_type 'Bruker SMART APEX II CCD Platform'
_diffrn_measurement_method 'area detector, \w scans per \f'
_diffrn_radiation_monochromator graphite
_diffrn_radiation_source 'fine-focus sealed tube'
_diffrn_radiation_type MoK\a
_diffrn_radiation_wavelength 0.71073
_diffrn_reflns_av_R_equivalents 0.0768
_diffrn_reflns_av_sigmaI/netI 0.1053
_diffrn_reflns_limit_h_max 15
_diffrn_reflns_limit_h_min -15
_diffrn_reflns_limit_k_max 20
_diffrn_reflns_limit_k_min -20
_diffrn_reflns_limit_l_max 22
_diffrn_reflns_limit_l_min -22
_diffrn_reflns_number 37134
_diffrn_reflns_theta_full 34.97
_diffrn_reflns_theta_max 34.97
_diffrn_reflns_theta_min 1.60
_diffrn_standards_number 0
_exptl_absorpt_coefficient_mu 0.089
_exptl_absorpt_correction_T_max 0.9841
_exptl_absorpt_correction_T_min 0.9771
_exptl_absorpt_correction_type multi-scan
_exptl_absorpt_process_details 'SADABS (Sheldrick, 2008)'
_exptl_crystal_colour colorless
_exptl_crystal_density_diffrn 1.342
_exptl_crystal_density_method 'not measured'
_exptl_crystal_description block
_exptl_crystal_F_000 728
_exptl_crystal_size_max 0.26
_exptl_crystal_size_mid 0.24
_exptl_crystal_size_min 0.18
_refine_diff_density_max 0.502
_refine_diff_density_min -0.336
_refine_diff_density_rms 0.071
_refine_ls_extinction_method none
_refine_ls_goodness_of_fit_ref 0.992
_refine_ls_hydrogen_treatment mixed
_refine_ls_matrix_type full
_refine_ls_number_parameters 477
_refine_ls_number_reflns 14795
_refine_ls_number_restraints 0
_refine_ls_restrained_S_all 0.992
_refine_ls_R_factor_all 0.1231
_refine_ls_R_factor_gt 0.0620
_refine_ls_shift/su_max 0.000
_refine_ls_shift/su_mean 0.000
_refine_ls_structure_factor_coef Fsqd
_refine_ls_weighting_details 'calc w=1/[\s^2^(Fo^2^)+(0.0632P)^2^+0.0000P] where P=(Fo^2^+2Fc^2^)/3'
_refine_ls_weighting_scheme calc
_refine_ls_wR_factor_gt 0.1337
_refine_ls_wR_factor_ref 0.1631
_reflns_number_gt 8102
_reflns_number_total 14795
_reflns_threshold_expression >2sigma(I)
_cod_data_source_file c3ra45350b.txt
_cod_data_source_block 3-P-1
_cod_original_sg_symbol_H-M P-1
_cod_database_code 7239372

loop_
_symmetry_equiv_pos_as_xyz
'x, y, z'
'-x, -y, -z'

loop_
_atom_site_label
_atom_site_type_symbol
_atom_site_fract_x
_atom_site_fract_y
_atom_site_fract_z
_atom_site_U_iso_or_equiv
_atom_site_adp_type
_atom_site_occupancy
_atom_site_symmetry_multiplicity
_atom_site_calc_flag
_atom_site_refinement_flags
O1 O 0.06232(11) 0.43701(9) 0.36993(8) 0.0199(2) Uani 1 1 d .
O2 O -0.08441(11) 0.31809(9) 0.09650(9) 0.0249(2) Uani 1 1 d .
O3 O 0.51503(11) 0.55925(8) 0.10957(8) 0.0186(2) Uani 1 1 d .
N1 N 0.33586(13) 0.48887(10) 0.06572(9) 0.0169(2) Uani 1 1 d .
H1 H 0.375(2) 0.4799(15) 0.0055(15) 0.031(5) Uiso 1 1 d .
C1 C 0.40327(14) 0.52382(11) 0.13017(10) 0.0156(3) Uani 1 1 d .
C2 C 0.31756(14) 0.50944(11) 0.23460(10) 0.0146(3) Uani 1 1 d .
C3 C 0.19594(14) 0.46013(11) 0.21329(10) 0.0147(3) Uani 1 1 d .
C4 C 0.21457(14) 0.44785(11) 0.11404(11) 0.0158(3) Uani 1 1 d .
C7 C 0.40395(14) 0.43280(11) 0.30797(11) 0.0155(3) Uani 1 1 d .
C8 C 0.28830(14) 0.61820(11) 0.26294(10) 0.0145(3) Uani 1 1 d .
C9 C 0.07901(14) 0.42345(11) 0.27254(11) 0.0161(3) Uani 1 1 d .
C10 C -0.01341(15) 0.37624(12) 0.23061(11) 0.0184(3) Uani 1 1 d .
H10 H -0.0928 0.3510 0.2707 0.022 Uiso 1 1 calc R
C11 C 0.01108(15) 0.36620(12) 0.12987(11) 0.0186(3) Uani 1 1 d .
C12 C 0.12598(15) 0.40280(12) 0.06889(11) 0.0186(3) Uani 1 1 d .
H12 H 0.1425 0.3971 0.0002 0.022 Uiso 1 1 calc R
C13 C -0.05289(16) 0.39485(13) 0.43361(12) 0.0218(3) Uani 1 1 d .
H13A H -0.0535 0.4100 0.5009 0.033 Uiso 1 1 calc R
H13B H -0.0466 0.3185 0.4374 0.033 Uiso 1 1 calc R
H13C H -0.1373 0.4273 0.4060 0.033 Uiso 1 1 calc R
C14 C -0.05337(17) 0.29717(14) -0.00325(12) 0.0251(3) Uani 1 1 d .
H14A H -0.1283 0.2633 -0.0198 0.038 Uiso 1 1 calc R
H14B H 0.0313 0.2504 -0.0075 0.038 Uiso 1 1 calc R
H14C H -0.0419 0.3635 -0.0507 0.038 Uiso 1 1 calc R
C15 C 0.50031(16) 0.35759(12) 0.27395(12) 0.0216(3) Uani 1 1 d .
H15 H 0.5103 0.3517 0.2053 0.026 Uiso 1 1 calc R
C16 C 0.58209(18) 0.29100(13) 0.33903(12) 0.0256(3) Uani 1 1 d .
H16 H 0.6481 0.2404 0.3146 0.031 Uiso 1 1 calc R
C17 C 0.56795(17) 0.29798(13) 0.43919(12) 0.0238(3) Uani 1 1 d .
H17 H 0.6250 0.2532 0.4836 0.029 Uiso 1 1 calc R
C18 C 0.47001(17) 0.37071(13) 0.47445(12) 0.0227(3) Uani 1 1 d .
H18 H 0.4585 0.3749 0.5436 0.027 Uiso 1 1 calc R
C19 C 0.38851(16) 0.43760(12) 0.40925(11) 0.0193(3) Uani 1 1 d .
H19 H 0.3214 0.4872 0.4342 0.023 Uiso 1 1 calc R
C20 C 0.39779(15) 0.66750(11) 0.28083(11) 0.0165(3) Uani 1 1 d .
H20 H 0.4873 0.6323 0.2765 0.020 Uiso 1 1 calc R
C21 C 0.37758(16) 0.76697(12) 0.30474(11) 0.0192(3) Uani 1 1 d .
H21 H 0.4530 0.7995 0.3170 0.023 Uiso 1 1 calc R
C22 C 0.24762(16) 0.81929(12) 0.31085(12) 0.0214(3) Uani 1 1 d .
H22 H 0.2336 0.8873 0.3280 0.026 Uiso 1 1 calc R
C23 C 0.13826(16) 0.77193(12) 0.29190(13) 0.0236(3) Uani 1 1 d .
H23 H 0.0493 0.8081 0.2949 0.028 Uiso 1 1 calc R
C24 C 0.15829(15) 0.67135(12) 0.26839(11) 0.0194(3) Uani 1 1 d .
H24 H 0.0828 0.6391 0.2561 0.023 Uiso 1 1 calc R
O4 O 0.97522(10) 0.00366(9) 0.14777(8) 0.0214(2) Uani 1 1 d .
O5 O 1.11785(11) 0.15282(9) 0.41195(8) 0.0212(2) Uani 1 1 d .
O6 O 0.49258(10) -0.04092(8) 0.38651(8) 0.0177(2) Uani 1 1 d .
N2 N 0.67316(12) 0.02988(10) 0.42961(9) 0.0153(2) Uani 1 1 d .
H2 H 0.633(2) 0.0420(15) 0.4905(15) 0.028(5) Uiso 1 1 d .
C31 C 0.60811(14) -0.01226(11) 0.36805(10) 0.0147(3) Uani 1 1 d .
C32 C 0.70496(14) -0.01917(11) 0.26996(10) 0.0149(3) Uani 1 1 d .
C33 C 0.83000(14) 0.02337(11) 0.29298(10) 0.0148(3) Uani 1 1 d .
C34 C 0.80605(14) 0.05218(11) 0.38673(10) 0.0147(3) Uani 1 1 d .
C37 C 0.73315(14) -0.13584(11) 0.26216(11) 0.0159(3) Uani 1 1 d .
C38 C 0.63384(14) 0.05199(11) 0.18442(10) 0.0155(3) Uani 1 1 d .
C39 C 0.95710(14) 0.03558(11) 0.23797(10) 0.0160(3) Uani 1 1 d .
C40 C 1.05660(14) 0.07952(11) 0.27605(11) 0.0171(3) Uani 1 1 d .
H40 H 1.1434 0.0889 0.2385 0.021 Uiso 1 1 calc R
C41 C 1.02737(14) 0.10939(11) 0.36933(11) 0.0166(3) Uani 1 1 d .
C42 C 0.90103(15) 0.09526(11) 0.42733(11) 0.0167(3) Uani 1 1 d .
H42 H 0.8818 0.1144 0.4915 0.020 Uiso 1 1 calc R
C43 C 1.10820(15) 0.00760(14) 0.09281(12) 0.0248(3) Uani 1 1 d .
H43A H 1.1080 -0.0174 0.0299 0.037 Uiso 1 1 calc R
H43B H 1.1749 -0.0374 0.1329 0.037 Uiso 1 1 calc R
H43C H 1.1328 0.0803 0.0779 0.037 Uiso 1 1 calc R
C44 C 1.24727(15) 0.17388(13) 0.35510(13) 0.0236(3) Uani 1 1 d .
H44A H 1.3017 0.2052 0.3941 0.035 Uiso 1 1 calc R
H44B H 1.2325 0.2229 0.2923 0.035 Uiso 1 1 calc R
H44C H 1.2960 0.1079 0.3400 0.035 Uiso 1 1 calc R
C45 C 0.77120(16) -0.20794(12) 0.34641(12) 0.0210(3) Uani 1 1 d .
H45 H 0.7797 -0.1835 0.4060 0.025 Uiso 1 1 calc R
C46 C 0.79666(16) -0.31443(13) 0.34432(13) 0.0251(3) Uani 1 1 d .
H46 H 0.8231 -0.3622 0.4021 0.030 Uiso 1 1 calc R
C47 C 0.78384(16) -0.35164(13) 0.25856(13) 0.0253(3) Uani 1 1 d .
H47 H 0.8005 -0.4248 0.2573 0.030 Uiso 1 1 calc R
C48 C 0.74653(17) -0.28116(14) 0.17460(13) 0.0257(3) Uani 1 1 d .
H48 H 0.7364 -0.3062 0.1157 0.031 Uiso 1 1 calc R
C49 C 0.72373(16) -0.17369(13) 0.17574(12) 0.0210(3) Uani 1 1 d .
H49 H 0.7015 -0.1259 0.1168 0.025 Uiso 1 1 calc R
C50 C 0.51525(15) 0.02386(12) 0.15623(11) 0.0198(3) Uani 1 1 d .
H50 H 0.4799 -0.0406 0.1886 0.024 Uiso 1 1 calc R
C51 C 0.44871(16) 0.08980(14) 0.08095(12) 0.0251(3) Uani 1 1 d .
H51 H 0.3693 0.0692 0.0612 0.030 Uiso 1 1 calc R
C52 C 0.49684(17) 0.18537(13) 0.03433(12) 0.0256(3) Uani 1 1 d .
H52 H 0.4510 0.2301 -0.0171 0.031 Uiso 1 1 calc R
C53 C 0.61209(16) 0.21445(13) 0.06368(12) 0.0231(3) Uani 1 1 d .
H53 H 0.6446 0.2805 0.0332 0.028 Uiso 1 1 calc R
C54 C 0.68121(15) 0.14823(12) 0.13739(11) 0.0189(3) Uani 1 1 d .
H54 H 0.7616 0.1688 0.1559 0.023 Uiso 1 1 calc R

loop_
_atom_site_aniso_label
_atom_site_aniso_U_11
_atom_site_aniso_U_22
_atom_site_aniso_U_33
_atom_site_aniso_U_23
_atom_site_aniso_U_13
_atom_site_aniso_U_12
O1 0.0204(5) 0.0242(6) 0.0154(5) -0.0045(4) 0.0029(4) -0.0083(4)
O2 0.0215(6) 0.0334(6) 0.0242(6) -0.0106(5) -0.0011(4) -0.0127(5)
O3 0.0173(5) 0.0214(5) 0.0175(5) -0.0043(4) 0.0005(4) -0.0058(4)
N1 0.0177(6) 0.0209(6) 0.0127(5) -0.0044(5) 0.0013(4) -0.0054(5)
C1 0.0160(6) 0.0160(6) 0.0145(6) -0.0030(5) -0.0014(5) -0.0007(5)
C2 0.0149(6) 0.0150(6) 0.0136(6) -0.0017(5) -0.0008(5) -0.0030(5)
C3 0.0138(6) 0.0153(6) 0.0157(6) -0.0036(5) -0.0011(5) -0.0031(5)
C4 0.0145(6) 0.0158(6) 0.0171(6) -0.0035(5) 0.0001(5) -0.0029(5)
C7 0.0157(6) 0.0144(6) 0.0168(6) -0.0029(5) -0.0021(5) -0.0033(5)
C8 0.0168(6) 0.0134(6) 0.0129(6) -0.0010(5) -0.0011(5) -0.0026(5)
C9 0.0165(6) 0.0163(6) 0.0150(6) -0.0027(5) 0.0010(5) -0.0027(5)
C10 0.0158(6) 0.0188(7) 0.0206(7) -0.0037(6) 0.0007(5) -0.0050(5)
C11 0.0167(7) 0.0191(7) 0.0218(7) -0.0060(6) -0.0031(5) -0.0040(5)
C12 0.0194(7) 0.0203(7) 0.0176(7) -0.0055(6) -0.0016(5) -0.0052(5)
C13 0.0209(7) 0.0236(8) 0.0200(7) -0.0038(6) 0.0060(6) -0.0074(6)
C14 0.0236(8) 0.0309(9) 0.0244(8) -0.0105(7) -0.0029(6) -0.0080(6)
C15 0.0246(8) 0.0203(7) 0.0186(7) -0.0037(6) -0.0019(6) 0.0027(6)
C16 0.0292(8) 0.0204(8) 0.0247(8) -0.0031(6) -0.0024(6) 0.0055(6)
C17 0.0245(8) 0.0212(8) 0.0242(8) 0.0002(6) -0.0078(6) 0.0014(6)
C18 0.0273(8) 0.0221(8) 0.0185(7) -0.0031(6) -0.0036(6) -0.0005(6)
C19 0.0204(7) 0.0187(7) 0.0179(7) -0.0038(5) -0.0008(5) 0.0002(5)
C20 0.0161(6) 0.0164(7) 0.0173(6) -0.0029(5) -0.0024(5) -0.0019(5)
C21 0.0216(7) 0.0184(7) 0.0183(7) -0.0031(5) -0.0025(5) -0.0054(5)
C22 0.0274(8) 0.0152(7) 0.0216(7) -0.0038(6) -0.0018(6) -0.0016(6)
C23 0.0202(7) 0.0187(7) 0.0305(9) -0.0041(6) -0.0019(6) 0.0021(6)
C24 0.0167(7) 0.0190(7) 0.0219(7) -0.0025(6) -0.0019(5) -0.0020(5)
O4 0.0150(5) 0.0341(6) 0.0162(5) -0.0080(4) 0.0019(4) -0.0047(4)
O5 0.0177(5) 0.0234(6) 0.0251(6) -0.0066(5) -0.0040(4) -0.0065(4)
O6 0.0148(5) 0.0205(5) 0.0178(5) -0.0041(4) 0.0012(4) -0.0042(4)
N2 0.0143(5) 0.0181(6) 0.0132(5) -0.0038(4) 0.0013(4) -0.0025(4)
C31 0.0150(6) 0.0129(6) 0.0153(6) -0.0014(5) -0.0003(5) -0.0014(5)
C32 0.0135(6) 0.0175(6) 0.0139(6) -0.0032(5) -0.0003(5) -0.0029(5)
C33 0.0127(6) 0.0165(6) 0.0149(6) -0.0020(5) -0.0010(5) -0.0025(5)
C34 0.0143(6) 0.0139(6) 0.0149(6) -0.0009(5) -0.0020(5) -0.0006(5)
C37 0.0116(6) 0.0184(7) 0.0179(7) -0.0052(5) 0.0015(5) -0.0023(5)
C38 0.0154(6) 0.0176(7) 0.0132(6) -0.0025(5) -0.0011(5) -0.0017(5)
C39 0.0145(6) 0.0180(7) 0.0149(6) -0.0020(5) -0.0007(5) -0.0020(5)
C40 0.0133(6) 0.0182(7) 0.0186(7) -0.0001(5) -0.0007(5) -0.0027(5)
C41 0.0146(6) 0.0148(6) 0.0207(7) -0.0016(5) -0.0060(5) -0.0018(5)
C42 0.0178(6) 0.0160(6) 0.0168(7) -0.0031(5) -0.0038(5) -0.0018(5)
C43 0.0144(7) 0.0394(10) 0.0186(7) -0.0040(7) 0.0026(5) -0.0016(6)
C44 0.0150(7) 0.0261(8) 0.0302(9) -0.0036(7) -0.0034(6) -0.0060(6)
C45 0.0213(7) 0.0211(7) 0.0200(7) -0.0033(6) -0.0021(6) -0.0008(6)
C46 0.0226(8) 0.0197(7) 0.0303(9) -0.0012(6) -0.0014(6) 0.0015(6)
C47 0.0192(7) 0.0186(7) 0.0386(10) -0.0099(7) 0.0008(6) -0.0003(6)
C48 0.0216(8) 0.0279(9) 0.0305(9) -0.0149(7) -0.0024(6) 0.0016(6)
C49 0.0208(7) 0.0245(8) 0.0185(7) -0.0075(6) -0.0019(5) 0.0001(6)
C50 0.0182(7) 0.0209(7) 0.0199(7) -0.0004(6) -0.0031(5) -0.0051(6)
C51 0.0183(7) 0.0315(9) 0.0249(8) 0.0020(7) -0.0083(6) -0.0061(6)
C52 0.0228(8) 0.0274(8) 0.0233(8) 0.0055(6) -0.0069(6) -0.0015(6)
C53 0.0231(8) 0.0203(7) 0.0244(8) 0.0019(6) -0.0041(6) -0.0041(6)
C54 0.0157(7) 0.0201(7) 0.0207(7) -0.0016(6) -0.0030(5) -0.0032(5)

loop_
_atom_type_symbol
_atom_type_description
_atom_type_scat_dispersion_real
_atom_type_scat_dispersion_imag
_atom_type_scat_source
C C 0.0033 0.0016 'International Tables Vol C Tables 4.2.6.8 and 6.1.1.4'
H H 0.0000 0.0000 'International Tables Vol C Tables 4.2.6.8 and 6.1.1.4'
N N 0.0061 0.0033 'International Tables Vol C Tables 4.2.6.8 and 6.1.1.4'
O O 0.0106 0.0060 'International Tables Vol C Tables 4.2.6.8 and 6.1.1.4'

loop_
_geom_angle_atom_site_label_1
_geom_angle_atom_site_label_2
_geom_angle_atom_site_label_3
_geom_angle
C9 O1 C13 117.48(12)
C11 O2 C14 116.09(12)
C1 N1 C4 111.24(12)
C1 N1 H1 122.0(13)
C4 N1 H1 125.3(13)
O3 C1 N1 125.36(13)
O3 C1 C2 125.88(13)
N1 C1 C2 108.75(12)
C3 C2 C8 116.49(12)
C3 C2 C7 112.05(11)
C8 C2 C7 112.03(11)
C3 C2 C1 100.98(11)
C8 C2 C1 106.99(11)
C7 C2 C1 107.13(11)
C4 C3 C9 117.52(13)
C4 C3 C2 108.89(12)
C9 C3 C2 133.54(13)
C12 C4 C3 125.03(13)
C12 C4 N1 124.90(13)
C3 C4 N1 110.06(12)
C19 C7 C15 118.47(14)
C19 C7 C2 120.97(13)
C15 C7 C2 120.56(13)
C24 C8 C20 118.83(13)
C24 C8 C2 122.78(13)
C20 C8 C2 118.36(12)
O1 C9 C3 116.49(13)
O1 C9 C10 123.81(13)
C3 C9 C10 119.70(13)
C11 C10 C9 120.07(13)
C11 C10 H10 120.0
C9 C10 H10 120.0
O2 C11 C12 122.99(13)
O2 C11 C10 115.53(13)
C12 C11 C10 121.48(13)
C4 C12 C11 116.19(14)
C4 C12 H12 121.9
C11 C12 H12 121.9
O1 C13 H13A 109.5
O1 C13 H13B 109.5
H13A C13 H13B 109.5
O1 C13 H13C 109.5
H13A C13 H13C 109.5
H13B C13 H13C 109.5
O2 C14 H14A 109.5
O2 C14 H14B 109.5
H14A C14 H14B 109.5
O2 C14 H14C 109.5
H14A C14 H14C 109.5
H14B C14 H14C 109.5
C16 C15 C7 120.80(15)
C16 C15 H15 119.6
C7 C15 H15 119.6
C17 C16 C15 120.24(15)
C17 C16 H16 119.9
C15 C16 H16 119.9
C16 C17 C18 119.49(15)
C16 C17 H17 120.3
C18 C17 H17 120.3
C17 C18 C19 120.26(15)
C17 C18 H18 119.9
C19 C18 H18 119.9
C18 C19 C7 120.71(14)
C18 C19 H19 119.6
C7 C19 H19 119.6
C21 C20 C8 120.82(14)
C21 C20 H20 119.6
C8 C20 H20 119.6
C20 C21 C22 120.14(14)
C20 C21 H21 119.9
C22 C21 H21 119.9
C21 C22 C23 119.68(14)
C21 C22 H22 120.2
C23 C22 H22 120.2
C22 C23 C24 120.27(14)
C22 C23 H23 119.9
C24 C23 H23 119.9
C8 C24 C23 120.27(14)
C8 C24 H24 119.9
C23 C24 H24 119.9
C39 O4 C43 117.37(12)
C41 O5 C44 117.98(12)
C31 N2 C34 111.62(12)
C31 N2 H2 122.7(12)
C34 N2 H2 125.7(12)
O6 C31 N2 125.91(13)
O6 C31 C32 125.37(13)
N2 C31 C32 108.72(12)
C33 C32 C37 111.38(11)
C33 C32 C38 113.84(12)
C37 C32 C38 115.64(12)
C33 C32 C31 100.57(11)
C37 C32 C31 107.56(11)
C38 C32 C31 106.38(11)
C39 C33 C34 118.83(13)
C39 C33 C32 130.95(13)
C34 C33 C32 110.21(12)
C42 C34 C33 123.41(13)
C42 C34 N2 127.73(13)
C33 C34 N2 108.86(12)
C49 C37 C45 118.19(14)
C49 C37 C32 123.52(13)
C45 C37 C32 118.29(13)
C54 C38 C50 118.54(13)
C54 C38 C32 121.09(13)
C50 C38 C32 120.27(13)
O4 C39 C33 116.01(12)
O4 C39 C40 124.26(13)
C33 C39 C40 119.72(13)
C41 C40 C39 119.56(13)
C41 C40 H40 120.2
C39 C40 H40 120.2
O5 C41 C40 123.49(13)
O5 C41 C42 114.81(13)
C40 C41 C42 121.69(13)
C34 C42 C41 116.74(13)
C34 C42 H42 121.6
C41 C42 H42 121.6
O4 C43 H43A 109.5
O4 C43 H43B 109.5
H43A C43 H43B 109.5
O4 C43 H43C 109.5
H43A C43 H43C 109.5
H43B C43 H43C 109.5
O5 C44 H44A 109.5
O5 C44 H44B 109.5
H44A C44 H44B 109.5
O5 C44 H44C 109.5
H44A C44 H44C 109.5
H44B C44 H44C 109.5
C46 C45 C37 120.98(15)
C46 C45 H45 119.5
C37 C45 H45 119.5
C47 C46 C45 120.36(15)
C47 C46 H46 119.8
C45 C46 H46 119.8
C46 C47 C48 119.26(15)
C46 C47 H47 120.4
C48 C47 H47 120.4
C47 C48 C49 120.52(15)
C47 C48 H48 119.7
C49 C48 H48 119.7
C37 C49 C48 120.64(15)
C37 C49 H49 119.7
C48 C49 H49 119.7
C51 C50 C38 120.23(14)
C51 C50 H50 119.9
C38 C50 H50 119.9
C52 C51 C50 120.81(15)
C52 C51 H51 119.6
C50 C51 H51 119.6
C53 C52 C51 119.06(14)
C53 C52 H52 120.5
C51 C52 H52 120.5
C52 C53 C54 120.68(15)
C52 C53 H53 119.7
C54 C53 H53 119.7
C53 C54 C38 120.65(14)
C53 C54 H54 119.7
C38 C54 H54 119.7

loop_
_geom_bond_atom_site_label_1
_geom_bond_atom_site_label_2
_geom_bond_distance
O1 C9 1.3663(17)
O1 C13 1.4346(17)
O2 C11 1.3668(18)
O2 C14 1.433(2)
O3 C1 1.2272(17)
N1 C1 1.3504(19)
N1 C4 1.4029(18)
N1 H1 0.89(2)
C1 C2 1.552(2)
C2 C3 1.5179(19)
C2 C8 1.527(2)
C2 C7 1.539(2)
C3 C4 1.386(2)
C3 C9 1.3986(19)
C4 C12 1.382(2)
C7 C19 1.388(2)
C7 C15 1.390(2)
C8 C24 1.390(2)
C8 C20 1.396(2)
C9 C10 1.401(2)
C10 C11 1.398(2)
C10 H10 0.9500
C11 C12 1.392(2)
C12 H12 0.9500
C13 H13A 0.9800
C13 H13B 0.9800
C13 H13C 0.9800
C14 H14A 0.9800
C14 H14B 0.9800
C14 H14C 0.9800
C15 C16 1.387(2)
C15 H15 0.9500
C16 C17 1.381(2)
C16 H16 0.9500
C17 C18 1.384(2)
C17 H17 0.9500
C18 C19 1.388(2)
C18 H18 0.9500
C19 H19 0.9500
C20 C21 1.384(2)
C20 H20 0.9500
C21 C22 1.386(2)
C21 H21 0.9500
C22 C23 1.386(2)
C22 H22 0.9500
C23 C24 1.395(2)
C23 H23 0.9500
C24 H24 0.9500
O4 C39 1.3639(17)
O4 C43 1.4300(18)
O5 C41 1.3629(17)
O5 C44 1.4354(18)
O6 C31 1.2256(17)
N2 C31 1.3572(19)
N2 C34 1.4080(18)
N2 H2 0.909(19)
C31 C32 1.5556(19)
C32 C33 1.5102(19)
C32 C37 1.534(2)
C32 C38 1.537(2)
C33 C39 1.3886(19)
C33 C34 1.391(2)
C34 C42 1.379(2)
C37 C49 1.388(2)
C37 C45 1.398(2)
C38 C54 1.393(2)
C38 C50 1.395(2)
C39 C40 1.401(2)
C40 C41 1.393(2)
C40 H40 0.9500
C41 C42 1.402(2)
C42 H42 0.9500
C43 H43A 0.9800
C43 H43B 0.9800
C43 H43C 0.9800
C44 H44A 0.9800
C44 H44B 0.9800
C44 H44C 0.9800
C45 C46 1.385(2)
C45 H45 0.9500
C46 C47 1.383(2)
C46 H46 0.9500
C47 C48 1.383(2)
C47 H47 0.9500
C48 C49 1.393(2)
C48 H48 0.9500
C49 H49 0.9500
C50 C51 1.390(2)
C50 H50 0.9500
C51 C52 1.387(2)
C51 H51 0.9500
C52 C53 1.378(2)
C52 H52 0.9500
C53 C54 1.390(2)
C53 H53 0.9500
C54 H54 0.9500

loop_
_geom_hbond_atom_site_label_D
_geom_hbond_atom_site_label_H
_geom_hbond_atom_site_label_A
_geom_hbond_distance_DH
_geom_hbond_distance_HA
_geom_hbond_distance_DA
_geom_hbond_angle_DHA
_geom_hbond_site_symmetry_A
N1 H1 O3 0.89(2) 1.92(2) 2.7893(17) 168.3(19) 2_665
N2 H2 O6 0.909(19) 1.96(2) 2.8374(16) 162.4(17) 2_656

loop_
_geom_torsion_atom_site_label_1
_geom_torsion_atom_site_label_2
_geom_torsion_atom_site_label_3
_geom_torsion_atom_site_label_4
_geom_torsion
C4 N1 C1 O3 176.59(14)
C4 N1 C1 C2 -2.19(16)
O3 C1 C2 C3 -178.13(14)
N1 C1 C2 C3 0.65(14)
O3 C1 C2 C8 59.56(18)
N1 C1 C2 C8 -121.66(13)
O3 C1 C2 C7 -60.74(18)
N1 C1 C2 C7 118.04(13)
C8 C2 C3 C4 116.53(14)
C7 C2 C3 C4 -112.62(13)
C1 C2 C3 C4 1.11(15)
C8 C2 C3 C9 -66.3(2)
C7 C2 C3 C9 64.5(2)
C1 C2 C3 C9 178.25(15)
C9 C3 C4 C12 0.5(2)
C2 C3 C4 C12 178.15(13)
C9 C3 C4 N1 179.86(12)
C2 C3 C4 N1 -2.48(16)
C1 N1 C4 C12 -177.62(14)
C1 N1 C4 C3 3.00(17)
C3 C2 C7 C19 -98.58(16)
C8 C2 C7 C19 34.51(18)
C1 C2 C7 C19 151.54(13)
C3 C2 C7 C15 81.98(17)
C8 C2 C7 C15 -144.93(14)
C1 C2 C7 C15 -27.90(18)
C3 C2 C8 C24 -0.67(19)
C7 C2 C8 C24 -131.53(14)
C1 C2 C8 C24 111.35(15)
C3 C2 C8 C20 -178.50(12)
C7 C2 C8 C20 50.64(16)
C1 C2 C8 C20 -66.48(15)
C13 O1 C9 C3 -176.66(13)
C13 O1 C9 C10 3.6(2)
C4 C3 C9 O1 -179.59(13)
C2 C3 C9 O1 3.5(2)
C4 C3 C9 C10 0.1(2)
C2 C3 C9 C10 -176.81(14)
O1 C9 C10 C11 179.51(14)
C3 C9 C10 C11 -0.2(2)
C14 O2 C11 C12 6.1(2)
C14 O2 C11 C10 -173.58(14)
C9 C10 C11 O2 179.35(13)
C9 C10 C11 C12 -0.4(2)
C3 C4 C12 C11 -1.0(2)
N1 C4 C12 C11 179.71(14)
O2 C11 C12 C4 -178.77(14)
C10 C11 C12 C4 0.9(2)
C19 C7 C15 C16 -1.9(2)
C2 C7 C15 C16 177.51(14)
C7 C15 C16 C17 0.6(3)
C15 C16 C17 C18 1.1(3)
C16 C17 C18 C19 -1.3(3)
C17 C18 C19 C7 -0.1(2)
C15 C7 C19 C18 1.7(2)
C2 C7 C19 C18 -177.74(14)
C24 C8 C20 C21 0.8(2)
C2 C8 C20 C21 178.67(13)
C8 C20 C21 C22 -0.3(2)
C20 C21 C22 C23 -0.7(2)
C21 C22 C23 C24 1.1(2)
C20 C8 C24 C23 -0.3(2)
C2 C8 C24 C23 -178.17(14)
C22 C23 C24 C8 -0.6(2)
C34 N2 C31 O6 178.69(13)
C34 N2 C31 C32 -0.87(16)
O6 C31 C32 C33 -178.15(14)
N2 C31 C32 C33 1.42(14)
O6 C31 C32 C37 -61.53(17)
N2 C31 C32 C37 118.03(12)
O6 C31 C32 C38 62.94(17)
N2 C31 C32 C38 -117.49(12)
C37 C32 C33 C39 63.86(19)
C38 C32 C33 C39 -69.06(19)
C31 C32 C33 C39 177.61(15)
C37 C32 C33 C34 -115.26(13)
C38 C32 C33 C34 111.82(13)
C31 C32 C33 C34 -1.51(14)
C39 C33 C34 C42 1.9(2)
C32 C33 C34 C42 -178.91(13)
C39 C33 C34 N2 -178.12(12)
C32 C33 C34 N2 1.12(16)
C31 N2 C34 C42 179.89(14)
C31 N2 C34 C33 -0.13(16)
C33 C32 C37 C49 -118.66(15)
C38 C32 C37 C49 13.36(19)
C31 C32 C37 C49 132.04(14)
C33 C32 C37 C45 60.93(16)
C38 C32 C37 C45 -167.05(13)
C31 C32 C37 C45 -48.37(16)
C33 C32 C38 C54 -2.36(19)
C37 C32 C38 C54 -133.21(14)
C31 C32 C38 C54 107.45(15)
C33 C32 C38 C50 -178.66(13)
C37 C32 C38 C50 50.48(18)
C31 C32 C38 C50 -68.85(16)
C43 O4 C39 C33 -175.30(13)
C43 O4 C39 C40 5.3(2)
C34 C33 C39 O4 178.53(12)
C32 C33 C39 O4 -0.5(2)
C34 C33 C39 C40 -2.1(2)
C32 C33 C39 C40 178.87(14)
O4 C39 C40 C41 -179.92(13)
C33 C39 C40 C41 0.7(2)
C44 O5 C41 C40 3.4(2)
C44 O5 C41 C42 -177.35(13)
C39 C40 C41 O5 -179.89(13)
C39 C40 C41 C42 0.9(2)
C33 C34 C42 C41 -0.2(2)
N2 C34 C42 C41 179.75(14)
O5 C41 C42 C34 179.58(12)
C40 C41 C42 C34 -1.2(2)
C49 C37 C45 C46 -1.0(2)
C32 C37 C45 C46 179.35(14)
C37 C45 C46 C47 -0.5(2)
C45 C46 C47 C48 0.6(2)
C46 C47 C48 C49 0.8(2)
C45 C37 C49 C48 2.4(2)
C32 C37 C49 C48 -177.97(14)
C47 C48 C49 C37 -2.4(2)
C54 C38 C50 C51 1.6(2)
C32 C38 C50 C51 178.04(14)
C38 C50 C51 C52 -1.5(3)
C50 C51 C52 C53 0.0(3)
C51 C52 C53 C54 1.4(3)
C52 C53 C54 C38 -1.2(2)
C50 C38 C54 C53 -0.3(2)
C32 C38 C54 C53 -176.67(14)
